data_4511826
loop_
_publ_author_name
'da Silva, Cec\'ilia C. P.'
'Pepino, Rebeka de O.'
'de Melo, Cristiane C.'
'Tenorio, Juan C.'
'Ellena, Javier'

_publ_section_title
;
 Controlled Synthesis of New 5-Fluorocytosine Cocrystals Based on the
 pKaRule
;
_journal_issue 9
_journal_name_full 'Crystal Growth &amp; Design'
_journal_page_first 4383
_journal_paper_doi 10.1021/cg500502j
_journal_volume 14
_journal_year 2014
_chemical_formula_moiety 'C4 H4 F N3 O, 0.5(C8 H6 O4)'
_chemical_formula_sum 'C8 H7 F N3 O3'
_chemical_formula_weight 212.17
_chemical_name_common 'Cocrystal 5FC tereftalic acid'
_chemical_name_systematic
;
 ?
;
_space_group_IT_number 2
_symmetry_cell_setting triclinic
_symmetry_space_group_name_Hall '-P 1'
_symmetry_space_group_name_H-M 'P -1'
_atom_sites_solution_hydrogens geom
_atom_sites_solution_primary direct
_atom_sites_solution_secondary difmap
_cell_angle_alpha 107.812(5)
_cell_angle_beta 92.036(4)
_cell_angle_gamma 96.844(4)
_cell_formula_units_Z 2
_cell_length_a 3.6265(3)
_cell_length_b 9.5274(8)
_cell_length_c 13.7902(12)
_cell_measurement_temperature 100.0(2)
_cell_volume 449.09(7)
_computing_cell_refinement 'Bruker SAINT'
_computing_data_collection 'Bruker APEX2'
_computing_data_reduction 'Bruker SAINT'
_computing_molecular_graphics 'Bruker SHELXTL'
_computing_publication_material 'Bruker SHELXTL'
_computing_structure_refinement 'SHELXL-97 (Sheldrick, 2008)'
_computing_structure_solution 'SHELXS-97 (Sheldrick, 2008)'
_diffrn_ambient_temperature 100.0(2)
_diffrn_measured_fraction_theta_full 0.992
_diffrn_measured_fraction_theta_max 0.974
_diffrn_radiation_monochromator graphite
_diffrn_radiation_type MoK\a
_diffrn_radiation_wavelength 0.71073
_diffrn_reflns_av_R_equivalents 0.0302
_diffrn_reflns_av_unetI/netI 0.0404
_diffrn_reflns_limit_h_max 4
_diffrn_reflns_limit_h_min -4
_diffrn_reflns_limit_k_max 13
_diffrn_reflns_limit_k_min -13
_diffrn_reflns_limit_l_max 19
_diffrn_reflns_limit_l_min -19
_diffrn_reflns_number 7867
_diffrn_reflns_theta_full 27.5
_diffrn_reflns_theta_max 30.24
_diffrn_reflns_theta_min 1.56
_exptl_absorpt_coefficient_mu 0.135
_exptl_absorpt_correction_T_max 0.7460
_exptl_absorpt_correction_T_min 0.6890
_exptl_absorpt_correction_type multi-scan
_exptl_absorpt_process_details
;
   R. H. Blessing, Acta Crystallogr., Sect A 1995, 51, 33-38.  
;
_exptl_crystal_density_diffrn 1.569
_exptl_crystal_density_method 'not measured'
_exptl_crystal_F_000 218
_exptl_crystal_size_max 0.27
_exptl_crystal_size_mid 0.10
_exptl_crystal_size_min 0.04
_refine_diff_density_max 0.427
_refine_diff_density_min -0.293
_refine_diff_density_rms 0.063
_refine_ls_extinction_method none
_refine_ls_goodness_of_fit_ref 1.074
_refine_ls_hydrogen_treatment constr
_refine_ls_matrix_type full
_refine_ls_number_parameters 136
_refine_ls_number_reflns 2602
_refine_ls_number_restraints 0
_refine_ls_restrained_S_all 1.074
_refine_ls_R_factor_all 0.0607
_refine_ls_R_factor_gt 0.0449
_refine_ls_shift/su_max 0
_refine_ls_shift/su_mean 0
_refine_ls_structure_factor_coef Fsqd
_refine_ls_weighting_details 'calc w=1/[\s^2^(Fo^2^)+(0.0501P)^2^+0.2329P] where P=(Fo^2^+2Fc^2^)/3'
_refine_ls_weighting_scheme calc
_refine_ls_wR_factor_ref 0.1217
_reflns_number_gt 2035
_reflns_number_total 2602
_reflns_threshold_expression >2\s(I)
_cod_data_source_file cg500502j_si_001.cif
_cod_data_source_block TEREPHTALIC
_cod_depositor_comments 'Adding full bibliography for 4511824--4511829.cif.'
_cod_original_sg_symbol_H-M P-1
_cod_database_code 4511826

loop_
_symmetry_equiv_pos_as_xyz
'x, y, z'
'-x, -y, -z'

loop_
_atom_site_label
_atom_site_fract_x
_atom_site_fract_y
_atom_site_fract_z
_atom_site_U_iso_or_equiv
_atom_site_adp_type
_atom_site_calc_flag
_atom_site_refinement_flags
_atom_site_occupancy
_atom_site_type_symbol
C2 0.8252(4) 0.19087(16) 0.48066(11) 0.0131(3) Uani d . 1 C
C4 0.7015(4) 0.33371(16) 0.37637(11) 0.0119(3) Uani d . 1 C
C5 0.8023(4) 0.22096(16) 0.29073(11) 0.0139(3) Uani d . 1 C
C6 0.9047(4) 0.09593(16) 0.30203(11) 0.0133(3) Uani d . 1 C
H6 0.9663 0.0209 0.2463 0.016 Uiso calc R 1 H
F51 0.7850(3) 0.24281(10) 0.19829(7) 0.0216(2) Uani d . 1 F
N1 0.9159(4) 0.08190(13) 0.39743(9) 0.0131(3) Uani d . 1 N
H1 0.9891 0.0058 0.4103 0.02 Uiso d R 1 H
N3 0.7135(3) 0.31571(13) 0.46899(9) 0.0129(3) Uani d . 1 N
N41 0.5929(4) 0.45554(14) 0.36430(10) 0.0152(3) Uani d . 1 N
H41A 0.53 0.5231 0.4159 0.018 Uiso calc R 1 H
H41B 0.5852 0.4671 0.3048 0.018 Uiso calc R 1 H
O21 0.8498(3) 0.17051(12) 0.56653(8) 0.0183(3) Uani d . 1 O
C7 0.3271(4) 0.69921(16) 0.19171(11) 0.0131(3) Uani d . 1 C
C8 0.4159(4) 0.59425(16) 0.09295(11) 0.0122(3) Uani d . 1 C
C9 0.5511(4) 0.65308(16) 0.01827(11) 0.0139(3) Uani d . 1 C
H9 0.5848 0.7555 0.0307 0.017 Uiso calc R 1 H
C10 0.3644(4) 0.44060(16) 0.07446(11) 0.0136(3) Uani d . 1 C
H10 0.2736 0.4011 0.1242 0.016 Uiso calc R 1 H
O3 0.2416(3) 0.63398(12) 0.26179(8) 0.0189(3) Uani d . 1 O
H3 0.2214 0.7079 0.324 0.028 Uiso d R 1 H
O4 0.3347(3) 0.83162(12) 0.20598(8) 0.0194(3) Uani d . 1 O

loop_
_atom_site_aniso_label
_atom_site_aniso_U_11
_atom_site_aniso_U_22
_atom_site_aniso_U_33
_atom_site_aniso_U_12
_atom_site_aniso_U_13
_atom_site_aniso_U_23
C2 0.0144(7) 0.0115(6) 0.0127(7) 0.0036(5) 0.0015(5) 0.0022(5)
C4 0.0099(6) 0.0119(6) 0.0137(7) 0.0013(5) 0.0003(5) 0.0036(5)
C5 0.0179(7) 0.0144(7) 0.0096(7) 0.0033(5) 0.0024(5) 0.0035(5)
C6 0.0151(7) 0.0132(6) 0.0106(7) 0.0027(5) 0.0022(5) 0.0018(5)
F51 0.0364(6) 0.0204(5) 0.0113(4) 0.0105(4) 0.0051(4) 0.0067(4)
N1 0.0183(6) 0.0108(6) 0.0112(6) 0.0057(5) 0.0021(5) 0.0032(4)
N3 0.0154(6) 0.0114(6) 0.0123(6) 0.0048(4) 0.0019(5) 0.0033(5)
N41 0.0210(7) 0.0129(6) 0.0125(6) 0.0061(5) 0.0025(5) 0.0036(5)
O21 0.0309(7) 0.0156(5) 0.0107(5) 0.0111(5) 0.0045(4) 0.0042(4)
C7 0.0126(7) 0.0155(7) 0.0108(7) 0.0035(5) 0.0007(5) 0.0032(5)
C8 0.0113(7) 0.0139(7) 0.0112(7) 0.0042(5) 0.0008(5) 0.0027(5)
C9 0.0156(7) 0.0120(7) 0.0133(7) 0.0028(5) 0.0015(5) 0.0025(5)
C10 0.0152(7) 0.0151(7) 0.0116(7) 0.0038(5) 0.0025(5) 0.0048(5)
O3 0.0328(7) 0.0153(5) 0.0104(5) 0.0092(5) 0.0061(4) 0.0039(4)
O4 0.0286(6) 0.0130(5) 0.0166(6) 0.0063(4) 0.0065(5) 0.0027(4)

loop_
_atom_type_symbol
_atom_type_description
_atom_type_scat_dispersion_real
_atom_type_scat_dispersion_imag
_atom_type_scat_source
C C 0.0033 0.0016 'International Tables Vol C Tables 4.2.6.8 and 6.1.1.4'
H H 0 0 'International Tables Vol C Tables 4.2.6.8 and 6.1.1.4'
N N 0.0061 0.0033 'International Tables Vol C Tables 4.2.6.8 and 6.1.1.4'
O O 0.0106 0.006 'International Tables Vol C Tables 4.2.6.8 and 6.1.1.4'
F F 0.0171 0.0103 'International Tables Vol C Tables 4.2.6.8 and 6.1.1.4'

loop_
_geom_angle_atom_site_label_1
_geom_angle_atom_site_label_2
_geom_angle_atom_site_label_3
_geom_angle
_geom_angle_site_symmetry_1
O21 C2 N3 121.97(13) .
O21 C2 N1 118.03(13) .
N3 C2 N1 120.00(13) .
N41 C4 N3 120.02(13) .
N41 C4 C5 120.05(13) .
N3 C4 C5 119.93(13) .
C6 C5 F51 121.41(13) .
C6 C5 C4 120.35(13) .
F51 C5 C4 118.23(13) .
C5 C6 N1 118.08(13) .
C5 C6 H6 121 .
N1 C6 H6 121 .
C6 N1 C2 121.99(13) .
C6 N1 H1 122.6 .
C2 N1 H1 115.3 .
C4 N3 C2 119.62(12) .
C4 N41 H41A 120 .
C4 N41 H41B 120 .
H41A N41 H41B 120 .
O4 C7 O3 123.51(13) .
O4 C7 C8 122.78(13) .
O3 C7 C8 113.71(12) .
C9 C8 C10 120.01(13) .
C9 C8 C7 118.43(13) .
C10 C8 C7 121.55(13) .
C10 C9 C8 120.19(13) 2_665
C10 C9 H9 119.9 2_665
C8 C9 H9 119.9 .
C9 C10 C8 119.80(13) 2_665
C9 C10 H10 120.1 2_665
C8 C10 H10 120.1 .
C7 O3 H3 108.8 .

loop_
_geom_bond_atom_site_label_1
_geom_bond_atom_site_label_2
_geom_bond_site_symmetry_2
_geom_bond_distance
C2 O21 . 1.2590(18)
C2 N3 . 1.3533(19)
C2 N1 . 1.3721(18)
C4 N41 . 1.3239(19)
C4 N3 . 1.3396(19)
C4 C5 . 1.4250(19)
C5 C6 . 1.340(2)
C5 F51 . 1.3535(17)
C6 N1 . 1.3622(18)
C6 H6 . 0.93
N1 H1 . 0.8654
N41 H41A . 0.86
N41 H41B . 0.86
C7 O4 . 1.2126(18)
C7 O3 . 1.3263(18)
C7 C8 . 1.4944(19)
C8 C9 . 1.392(2)
C8 C10 . 1.395(2)
C9 C10 2_665 1.3858(19)
C9 H9 . 0.93
C10 C9 2_665 1.3858(19)
C10 H10 . 0.93
O3 H3 . 0.94

loop_
_geom_torsion_atom_site_label_1
_geom_torsion_atom_site_label_2
_geom_torsion_atom_site_label_3
_geom_torsion_atom_site_label_4
_geom_torsion
_geom_torsion_site_symmetry_4
N41 C4 C5 C6 -178.54(14) .
N3 C4 C5 C6 0.9(2) .
N41 C4 C5 F51 0.3(2) .
N3 C4 C5 F51 179.70(13) .
F51 C5 C6 N1 179.95(13) .
C4 C5 C6 N1 -1.3(2) .
C5 C6 N1 C2 0.2(2) .
O21 C2 N1 C6 -178.62(13) .
N3 C2 N1 C6 1.3(2) .
N41 C4 N3 C2 -179.95(14) .
C5 C4 N3 C2 0.6(2) .
O21 C2 N3 C4 178.24(14) .
N1 C2 N3 C4 -1.7(2) .
O4 C7 C8 C9 7.0(2) .
O3 C7 C8 C9 -172.67(13) .
O4 C7 C8 C10 -172.61(15) .
O3 C7 C8 C10 7.7(2) .
C10 C8 C9 C10 -0.1(2) 2_665
C7 C8 C9 C10 -179.78(14) 2_665
C9 C8 C10 C9 0.1(2) 2_665
C7 C8 C10 C9 179.77(14) 2_665
